data_4028218
loop_
_publ_author_name
'Roya Esmaili'
'Davood Nematollahi'

_publ_section_title
;
 Electrochemical Method for the Synthesis of Disulfides of
 2-(Benzo[d]thiazol(or oxazol)-2-ylamino)-5-morpholinobenzenethiol
;
_journal_name_full 'Journal of Organic Chemistry'
_journal_page_first 5018
_journal_page_last 5021
_journal_paper_doi 10.1021/jo302647r
_journal_volume 78
_journal_year 2013
_chemical_formula_sum 'C36 H34 Cl6 N6 O2 S4'
_chemical_formula_weight 923.67
_chemical_name_systematic
; 
 ? 
;
_space_group_IT_number 15
_symmetry_cell_setting monoclinic
_symmetry_space_group_name_Hall '-C 2yc'
_symmetry_space_group_name_H-M 'C 1 2/c 1'
_atom_sites_solution_hydrogens geom
_atom_sites_solution_primary direct
_atom_sites_solution_secondary difmap
_audit_creation_method SHELXL-97
_cell_angle_alpha 90.00
_cell_angle_beta 96.912(5)
_cell_angle_gamma 90.00
_cell_formula_units_Z 4
_cell_length_a 32.735(2)
_cell_length_b 5.5440(3)
_cell_length_c 22.2598(15)
_cell_measurement_reflns_used 9629
_cell_measurement_temperature 120(2)
_cell_measurement_theta_max 25.99
_cell_measurement_theta_min 2.35
_cell_volume 4010.4(4)
_computing_cell_refinement 'X-Area 1.31 (Stoe & Cie GmbH, 2005)'
_computing_data_collection 'X-Area 1.31 (Stoe & Cie GmbH, 2005)'
_computing_data_reduction 'X-Area 1.31 (Stoe & Cie GmbH, 2005)'
_computing_molecular_graphics 'ORTEP-3 for Windows (Farrugia, 1997)'
_computing_publication_material 'WinGX (Farrugia, 1999)'
_computing_structure_refinement 'SHELXL-97 (Sheldrick, 1997)'
_computing_structure_solution 'SHELXS-97 (Sheldrick, 1990)'
_diffrn_ambient_temperature 120(2)
_diffrn_detector_area_resol_mean '0.15 mm'
_diffrn_measured_fraction_theta_full 0.996
_diffrn_measured_fraction_theta_max 0.996
_diffrn_measurement_device_type 'STOE IPDS II'
_diffrn_measurement_method 'rotation method'
_diffrn_radiation_monochromator graphite
_diffrn_radiation_source 'fine-focus sealed tube'
_diffrn_radiation_type MoK\a
_diffrn_radiation_wavelength 0.71073
_diffrn_reflns_av_R_equivalents 0.1012
_diffrn_reflns_av_sigmaI/netI 0.1103
_diffrn_reflns_limit_h_max 40
_diffrn_reflns_limit_h_min -40
_diffrn_reflns_limit_k_max 6
_diffrn_reflns_limit_k_min -6
_diffrn_reflns_limit_l_max 25
_diffrn_reflns_limit_l_min -27
_diffrn_reflns_number 9629
_diffrn_reflns_theta_full 25.99
_diffrn_reflns_theta_max 25.99
_diffrn_reflns_theta_min 2.35
_diffrn_standards_number 0
_exptl_absorpt_coefficient_mu 0.680
_exptl_absorpt_correction_T_max 0.9611
_exptl_absorpt_correction_T_min 0.9018
_exptl_absorpt_correction_type numerical
_exptl_absorpt_process_details 'shape of crystal determined optically'
_exptl_crystal_colour Yelloqw
_exptl_crystal_density_diffrn 1.530
_exptl_crystal_description Needle
_exptl_crystal_F_000 1896
_exptl_crystal_size_max 0.50
_exptl_crystal_size_mid 0.10
_exptl_crystal_size_min 0.08
_refine_diff_density_max 0.983
_refine_diff_density_min -0.954
_refine_diff_density_rms 0.095
_refine_ls_extinction_method none
_refine_ls_goodness_of_fit_ref 1.047
_refine_ls_hydrogen_treatment constr
_refine_ls_matrix_type full
_refine_ls_number_parameters 244
_refine_ls_number_reflns 3932
_refine_ls_number_restraints 0
_refine_ls_restrained_S_all 1.047
_refine_ls_R_factor_all 0.1382
_refine_ls_R_factor_gt 0.0831
_refine_ls_shift/su_max 0.002
_refine_ls_shift/su_mean 0.000
_refine_ls_structure_factor_coef Fsqd
_refine_ls_weighting_details 'calc w=1/[\s^2^(Fo^2^)+(0.0656P)^2^+10.0860P] where P=(Fo^2^+2Fc^2^)/3'
_refine_ls_weighting_scheme calc
_refine_ls_wR_factor_gt 0.1584
_refine_ls_wR_factor_ref 0.1748
_reflns_number_gt 2483
_reflns_number_total 3932
_reflns_threshold_expression >2sigma(I)
_cod_data_source_file jo302647r_si_003.cif
_cod_data_source_block d:\determination\solution\c302\khc302
_cod_original_cell_volume 4010.5(4)
_cod_database_code 4028218

loop_
_symmetry_equiv_pos_as_xyz
'x, y, z'
'-x, y, -z+1/2'
'x+1/2, y+1/2, z'
'-x+1/2, y+1/2, -z+1/2'
'-x, -y, -z'
'x, -y, z-1/2'
'-x+1/2, -y+1/2, -z'
'x+1/2, -y+1/2, z-1/2'

loop_
_atom_site_label
_atom_site_type_symbol
_atom_site_fract_x
_atom_site_fract_y
_atom_site_fract_z
_atom_site_U_iso_or_equiv
_atom_site_adp_type
_atom_site_occupancy
_atom_site_symmetry_multiplicity
_atom_site_calc_flag
_atom_site_refinement_flags
C1 C 0.10393(17) 0.6796(10) 0.4575(2) 0.0252(12) Uani 1 1 d .
C2 C 0.14407(18) 0.5966(11) 0.4604(3) 0.0337(14) Uani 1 1 d .
H2 H 0.1503 0.4587 0.4395 0.040 Uiso 1 1 calc R
C3 C 0.17460(19) 0.7233(13) 0.4950(3) 0.0398(16) Uani 1 1 d .
H3 H 0.2017 0.6707 0.4974 0.048 Uiso 1 1 calc R
C4 C 0.1652(2) 0.9293(13) 0.5263(3) 0.0413(16) Uani 1 1 d .
H4 H 0.1862 1.0117 0.5495 0.050 Uiso 1 1 calc R
C5 C 0.12552(18) 1.0141(11) 0.5238(3) 0.0320(14) Uani 1 1 d .
H5 H 0.1197 1.1518 0.5451 0.038 Uiso 1 1 calc R
C6 C 0.09415(17) 0.8881(11) 0.4886(2) 0.0265(12) Uani 1 1 d .
C7 C 0.03214(17) 0.8086(9) 0.4428(2) 0.0215(12) Uani 1 1 d .
C8 C -0.03095(16) 0.6674(10) 0.3836(2) 0.0202(11) Uani 1 1 d .
C9 C -0.02814(14) 0.6716(9) 0.3205(2) 0.0161(11) Uani 1 1 d .
C10 C -0.05016(14) 0.5106(9) 0.2829(2) 0.0178(11) Uani 1 1 d .
H10 H -0.0468 0.5096 0.2420 0.021 Uiso 1 1 calc R
C11 C -0.07776(15) 0.3464(10) 0.3045(2) 0.0191(11) Uani 1 1 d .
C12 C -0.08155(18) 0.3495(10) 0.3663(3) 0.0284(13) Uani 1 1 d .
H12 H -0.0999 0.2456 0.3819 0.034 Uiso 1 1 calc R
C13 C -0.05826(18) 0.5052(11) 0.4039(3) 0.0311(14) Uani 1 1 d .
H13 H -0.0609 0.5016 0.4450 0.037 Uiso 1 1 calc R
C14 C -0.13516(17) 0.0613(13) 0.2873(3) 0.0373(16) Uani 1 1 d .
H14A H -0.1572 0.1778 0.2884 0.045 Uiso 1 1 calc R
H14B H -0.1274 0.0031 0.3282 0.045 Uiso 1 1 calc R
C15 C -0.15044(19) -0.1457(13) 0.2476(3) 0.0405(17) Uani 1 1 d .
H15A H -0.1297 -0.2713 0.2506 0.049 Uiso 1 1 calc R
H15B H -0.1749 -0.2120 0.2619 0.049 Uiso 1 1 calc R
C16 C -0.12346(19) 0.0143(11) 0.1655(3) 0.0334(15) Uani 1 1 d .
H16A H -0.1292 0.0575 0.1231 0.040 Uiso 1 1 calc R
H16B H -0.1026 -0.1111 0.1691 0.040 Uiso 1 1 calc R
C17 C -0.1069(2) 0.2328(12) 0.2012(3) 0.0358(15) Uani 1 1 d .
H17A H -0.0814 0.2838 0.1872 0.043 Uiso 1 1 calc R
H17B H -0.1265 0.3643 0.1944 0.043 Uiso 1 1 calc R
C18 C -0.25610(19) 0.6563(14) 0.3535(3) 0.0424(17) Uani 1 1 d .
H18A H -0.2752 0.5352 0.3343 0.051 Uiso 1 1 calc R
N1 N 0.05291(14) 0.9547(8) 0.4804(2) 0.0251(10) Uani 1 1 d .
N2 N -0.00852(14) 0.8310(8) 0.4238(2) 0.0266(11) Uani 1 1 d .
H2A H -0.0215 0.9515 0.4368 0.032 Uiso 1 1 calc R
N3 N -0.09971(12) 0.1798(8) 0.2657(2) 0.0210(10) Uani 1 1 d .
S1 S 0.05957(4) 0.5632(3) 0.41640(6) 0.0243(3) Uani 1 1 d .
S2 S 0.00543(4) 0.8949(2) 0.29581(6) 0.0182(3) Uani 1 1 d .
O1 O -0.15981(10) -0.0767(7) 0.18590(18) 0.0275(9) Uani 1 1 d .
Cl1 Cl -0.20606(5) 0.5349(3) 0.36053(8) 0.0493(5) Uani 1 1 d .
Cl2 Cl -0.25874(6) 0.9107(4) 0.30751(12) 0.0742(7) Uani 1 1 d .
Cl3 Cl -0.26916(6) 0.7153(6) 0.42555(10) 0.0927(10) Uani 1 1 d .

loop_
_atom_site_aniso_label
_atom_site_aniso_U_11
_atom_site_aniso_U_22
_atom_site_aniso_U_33
_atom_site_aniso_U_23
_atom_site_aniso_U_13
_atom_site_aniso_U_12
C1 0.039(3) 0.020(3) 0.015(3) 0.008(2) -0.002(2) -0.003(2)
C2 0.043(3) 0.025(3) 0.031(3) 0.007(3) -0.005(3) 0.000(3)
C3 0.029(3) 0.043(4) 0.044(4) 0.012(3) -0.005(3) -0.001(3)
C4 0.047(4) 0.042(4) 0.033(4) 0.004(3) -0.006(3) -0.020(3)
C5 0.047(4) 0.026(3) 0.024(3) 0.005(3) 0.004(3) -0.009(3)
C6 0.042(3) 0.025(3) 0.012(3) 0.000(2) 0.003(2) -0.005(3)
C7 0.039(3) 0.013(3) 0.012(3) 0.000(2) 0.004(2) 0.002(2)
C8 0.030(3) 0.020(3) 0.011(3) -0.006(2) 0.002(2) 0.006(2)
C9 0.017(2) 0.015(3) 0.017(3) 0.002(2) 0.004(2) 0.0027(19)
C10 0.020(2) 0.024(3) 0.010(2) 0.000(2) 0.002(2) 0.004(2)
C11 0.022(2) 0.019(3) 0.016(3) -0.001(2) 0.004(2) 0.002(2)
C12 0.045(3) 0.018(3) 0.025(3) -0.001(2) 0.015(3) -0.008(2)
C13 0.047(3) 0.031(3) 0.017(3) 0.003(3) 0.012(3) 0.001(3)
C14 0.030(3) 0.058(4) 0.024(3) 0.007(3) 0.005(2) -0.017(3)
C15 0.030(3) 0.048(4) 0.041(4) 0.005(3) -0.002(3) -0.020(3)
C16 0.043(3) 0.034(4) 0.025(3) -0.012(3) 0.012(3) -0.018(3)
C17 0.059(4) 0.029(3) 0.021(3) -0.003(3) 0.008(3) -0.014(3)
C18 0.036(3) 0.061(5) 0.029(4) -0.004(3) 0.002(3) -0.011(3)
N1 0.037(2) 0.020(3) 0.018(2) 0.000(2) 0.004(2) -0.004(2)
N2 0.037(3) 0.023(3) 0.021(3) -0.011(2) 0.006(2) 0.008(2)
N3 0.022(2) 0.021(2) 0.020(2) 0.003(2) 0.0053(18) -0.0058(18)
S1 0.0355(7) 0.0188(7) 0.0177(7) -0.0034(6) -0.0007(6) 0.0017(6)
S2 0.0212(6) 0.0185(7) 0.0147(6) -0.0021(6) 0.0012(5) -0.0016(5)
O1 0.0256(18) 0.030(2) 0.027(2) -0.0028(19) 0.0037(16) 0.0009(17)
Cl1 0.0543(10) 0.0526(12) 0.0417(11) 0.0065(9) 0.0083(8) 0.0129(9)
Cl2 0.0662(12) 0.0567(14) 0.0963(19) 0.0220(13) -0.0038(12) 0.0192(11)
Cl3 0.0399(10) 0.194(3) 0.0466(12) -0.0256(17) 0.0166(9) 0.0076(14)

loop_
_atom_type_symbol
_atom_type_description
_atom_type_scat_dispersion_real
_atom_type_scat_dispersion_imag
_atom_type_scat_source
C C 0.0033 0.0016 'International Tables Vol C Tables 4.2.6.8 and 6.1.1.4'
H H 0.0000 0.0000 'International Tables Vol C Tables 4.2.6.8 and 6.1.1.4'
N N 0.0061 0.0033 'International Tables Vol C Tables 4.2.6.8 and 6.1.1.4'
S S 0.1246 0.1234 'International Tables Vol C Tables 4.2.6.8 and 6.1.1.4'
O O 0.0106 0.0060 'International Tables Vol C Tables 4.2.6.8 and 6.1.1.4'
Cl Cl 0.1484 0.1585 'International Tables Vol C Tables 4.2.6.8 and 6.1.1.4'

loop_
_geom_angle_atom_site_label_1
_geom_angle_atom_site_label_2
_geom_angle_atom_site_label_3
_geom_angle
_geom_angle_site_symmetry_3
C2 C1 C6 121.4(5) .
C2 C1 S1 128.8(5) .
C6 C1 S1 109.8(4) .
C3 C2 C1 118.5(6) .
C3 C2 H2 120.8 .
C1 C2 H2 120.8 .
C2 C3 C4 120.6(6) .
C2 C3 H3 119.7 .
C4 C3 H3 119.7 .
C5 C4 C3 121.7(6) .
C5 C4 H4 119.1 .
C3 C4 H4 119.1 .
C4 C5 C6 118.5(6) .
C4 C5 H5 120.8 .
C6 C5 H5 120.8 .
N1 C6 C5 125.2(5) .
N1 C6 C1 115.4(5) .
C5 C6 C1 119.4(5) .
N1 C7 N2 124.3(5) .
N1 C7 S1 116.6(4) .
N2 C7 S1 119.1(4) .
C13 C8 N2 121.1(5) .
C13 C8 C9 117.2(5) .
N2 C8 C9 121.6(5) .
C10 C9 C8 120.2(5) .
C10 C9 S2 124.2(4) .
C8 C9 S2 115.6(4) .
C9 C10 C11 121.7(5) .
C9 C10 H10 119.1 .
C11 C10 H10 119.1 .
C12 C11 N3 121.0(5) .
C12 C11 C10 117.8(5) .
N3 C11 C10 121.3(4) .
C13 C12 C11 120.1(5) .
C13 C12 H12 120.0 .
C11 C12 H12 120.0 .
C12 C13 C8 123.0(5) .
C12 C13 H13 118.5 .
C8 C13 H13 118.5 .
N3 C14 C15 111.9(5) .
N3 C14 H14A 109.2 .
C15 C14 H14A 109.2 .
N3 C14 H14B 109.2 .
C15 C14 H14B 109.2 .
H14A C14 H14B 107.9 .
O1 C15 C14 112.4(5) .
O1 C15 H15A 109.1 .
C14 C15 H15A 109.1 .
O1 C15 H15B 109.1 .
C14 C15 H15B 109.1 .
H15A C15 H15B 107.9 .
O1 C16 C17 112.2(5) .
O1 C16 H16A 109.2 .
C17 C16 H16A 109.2 .
O1 C16 H16B 109.2 .
C17 C16 H16B 109.2 .
H16A C16 H16B 107.9 .
N3 C17 C16 111.2(5) .
N3 C17 H17A 109.4 .
C16 C17 H17A 109.4 .
N3 C17 H17B 109.4 .
C16 C17 H17B 109.4 .
H17A C17 H17B 108.0 .
Cl2 C18 Cl3 112.9(4) .
Cl2 C18 Cl1 110.0(3) .
Cl3 C18 Cl1 108.6(4) .
Cl2 C18 H18A 108.4 .
Cl3 C18 H18A 108.4 .
Cl1 C18 H18A 108.4 .
C7 N1 C6 110.1(5) .
C7 N2 C8 123.7(4) .
C7 N2 H2A 118.1 .
C8 N2 H2A 118.1 .
C11 N3 C17 119.0(4) .
C11 N3 C14 117.5(4) .
C17 N3 C14 111.9(4) .
C1 S1 C7 88.0(3) .
C9 S2 S2 105.63(18) 2
C16 O1 C15 108.2(4) .

loop_
_geom_bond_atom_site_label_1
_geom_bond_atom_site_label_2
_geom_bond_distance
_geom_bond_site_symmetry_2
C1 C2 1.387(8) .
C1 C6 1.405(8) .
C1 S1 1.744(6) .
C2 C3 1.378(9) .
C2 H2 0.9300 .
C3 C4 1.392(10) .
C3 H3 0.9300 .
C4 C5 1.376(9) .
C4 H4 0.9300 .
C5 C6 1.401(8) .
C5 H5 0.9300 .
C6 N1 1.390(7) .
C7 N1 1.297(7) .
C7 N2 1.353(7) .
C7 S1 1.769(5) .
C8 C13 1.382(8) .
C8 N2 1.416(7) .
C8 C9 1.419(7) .
C9 C10 1.368(7) .
C9 S2 1.785(5) .
C10 C11 1.407(7) .
C10 H10 0.9300 .
C11 C12 1.397(7) .
C11 N3 1.402(7) .
C12 C13 1.369(8) .
C12 H12 0.9300 .
C13 H13 0.9300 .
C14 N3 1.464(6) .
C14 C15 1.497(9) .
C14 H14A 0.9700 .
C14 H14B 0.9700 .
C15 O1 1.423(8) .
C15 H15A 0.9700 .
C15 H15B 0.9700 .
C16 O1 1.416(6) .
C16 C17 1.512(8) .
C16 H16A 0.9700 .
C16 H16B 0.9700 .
C17 N3 1.457(7) .
C17 H17A 0.9700 .
C17 H17B 0.9700 .
C18 Cl2 1.739(8) .
C18 Cl3 1.740(7) .
C18 Cl1 1.760(7) .
C18 H18A 0.9800 .
N2 H2A 0.8600 .
S2 S2 2.028(3) 2

loop_
_geom_torsion_atom_site_label_1
_geom_torsion_atom_site_label_2
_geom_torsion_atom_site_label_3
_geom_torsion_atom_site_label_4
_geom_torsion
_geom_torsion_site_symmetry_4
C6 C1 C2 C3 0.3(9) .
S1 C1 C2 C3 178.2(5) .
C1 C2 C3 C4 0.1(10) .
C2 C3 C4 C5 -0.2(10) .
C3 C4 C5 C6 -0.1(9) .
C4 C5 C6 N1 -178.2(5) .
C4 C5 C6 C1 0.5(9) .
C2 C1 C6 N1 178.3(5) .
S1 C1 C6 N1 0.0(6) .
C2 C1 C6 C5 -0.6(8) .
S1 C1 C6 C5 -178.9(4) .
C13 C8 C9 C10 -3.6(7) .
N2 C8 C9 C10 179.9(5) .
C13 C8 C9 S2 176.8(4) .
N2 C8 C9 S2 0.2(6) .
C8 C9 C10 C11 3.6(7) .
S2 C9 C10 C11 -176.7(4) .
C9 C10 C11 C12 -1.1(7) .
C9 C10 C11 N3 -179.0(5) .
N3 C11 C12 C13 176.6(5) .
C10 C11 C12 C13 -1.3(8) .
C11 C12 C13 C8 1.3(9) .
N2 C8 C13 C12 177.8(5) .
C9 C8 C13 C12 1.2(8) .
N3 C14 C15 O1 -55.0(7) .
O1 C16 C17 N3 56.1(7) .
N2 C7 N1 C6 -177.4(5) .
S1 C7 N1 C6 3.6(6) .
C5 C6 N1 C7 176.5(5) .
C1 C6 N1 C7 -2.2(7) .
N1 C7 N2 C8 -178.7(5) .
S1 C7 N2 C8 0.3(7) .
C13 C8 N2 C7 106.4(6) .
C9 C8 N2 C7 -77.1(7) .
C12 C11 N3 C17 158.2(5) .
C10 C11 N3 C17 -24.0(7) .
C12 C11 N3 C14 18.0(7) .
C10 C11 N3 C14 -164.2(5) .
C16 C17 N3 C11 168.9(5) .
C16 C17 N3 C14 -48.8(7) .
C15 C14 N3 C11 -168.5(5) .
C15 C14 N3 C17 48.7(7) .
C2 C1 S1 C7 -176.5(6) .
C6 C1 S1 C7 1.5(4) .
N1 C7 S1 C1 -3.1(4) .
N2 C7 S1 C1 177.8(5) .
C10 C9 S2 S2 10.5(5) 2
C8 C9 S2 S2 -169.8(3) 2
C17 C16 O1 C15 -60.6(7) .
C14 C15 O1 C16 60.1(6) .
